data_4079997
loop_
_publ_author_name
'Hicks, Jamie'
'Hadlington, Terrance J.'
'Schenk, Christian'
'Li, Jiaye'
'Jones, Cameron'

_publ_section_title
;
 Utilizing Steric Bulk to Stabilize Molybdenum Aminogermylyne and
 Aminogermylene Complexes
;
_journal_issue 1
_journal_name_full Organometallics
_journal_page_first 323
_journal_paper_doi 10.1021/om301144h
_journal_volume 32
_journal_year 2013
_chemical_formula_sum 'C43 H41 Ge Mo N O2 Si'
_chemical_formula_weight 800.39
_chemical_name_systematic
; 
 ? 
;
_space_group_IT_number 2
_symmetry_cell_setting triclinic
_symmetry_space_group_name_Hall '-P 1'
_symmetry_space_group_name_H-M 'P -1'
_atom_sites_solution_hydrogens geom
_atom_sites_solution_primary direct
_atom_sites_solution_secondary difmap
_audit_creation_method SHELXL-97
_cell_angle_alpha 92.295(3)
_cell_angle_beta 103.169(3)
_cell_angle_gamma 111.411(3)
_cell_formula_units_Z 2
_cell_length_a 10.4466(4)
_cell_length_b 10.7223(3)
_cell_length_c 18.7882(6)
_cell_measurement_temperature 123(2)
_cell_volume 1890.03(12)
_computing_structure_refinement 'SHELXL-97 (Sheldrick, 1997)'
_computing_structure_solution 'SHELXS-97 (Sheldrick, 1990)'
_diffrn_ambient_temperature 123(2)
_diffrn_measured_fraction_theta_full 0.998
_diffrn_measured_fraction_theta_max 0.998
_diffrn_measurement_device_type 'Oxford Gemini Ultra'
_diffrn_radiation_monochromator graphite
_diffrn_radiation_source 'Enhance (Mo) X-ray Source'
_diffrn_radiation_type MoK\a
_diffrn_radiation_wavelength 0.71073
_diffrn_reflns_av_R_equivalents 0.0369
_diffrn_reflns_av_sigmaI/netI 0.0390
_diffrn_reflns_limit_h_max 12
_diffrn_reflns_limit_h_min -12
_diffrn_reflns_limit_k_max 13
_diffrn_reflns_limit_k_min -13
_diffrn_reflns_limit_l_max 23
_diffrn_reflns_limit_l_min -23
_diffrn_reflns_number 27586
_diffrn_reflns_theta_full 26.00
_diffrn_reflns_theta_max 26.00
_diffrn_reflns_theta_min 3.05
_exptl_absorpt_coefficient_mu 1.195
_exptl_absorpt_correction_T_max 0.889
_exptl_absorpt_correction_T_min 0.839
_exptl_absorpt_correction_type multi-scan
_exptl_absorpt_process_details 'SCALE3 ABSPACK'
_exptl_crystal_colour orange
_exptl_crystal_density_diffrn 1.406
_exptl_crystal_density_method 'not measured'
_exptl_crystal_description block
_exptl_crystal_F_000 820
_exptl_crystal_size_max 0.15
_exptl_crystal_size_mid 0.12
_exptl_crystal_size_min 0.10
_refine_diff_density_max 1.594
_refine_diff_density_min -0.786
_refine_diff_density_rms 0.085
_refine_ls_extinction_method none
_refine_ls_goodness_of_fit_ref 1.025
_refine_ls_hydrogen_treatment constr
_refine_ls_matrix_type full
_refine_ls_number_parameters 446
_refine_ls_number_reflns 7418
_refine_ls_number_restraints 10
_refine_ls_restrained_S_all 1.048
_refine_ls_R_factor_all 0.0509
_refine_ls_R_factor_gt 0.0387
_refine_ls_shift/su_max 0.001
_refine_ls_shift/su_mean 0.000
_refine_ls_structure_factor_coef Fsqd
_refine_ls_weighting_details 'calc w=1/[\s^2^(Fo^2^)+(0.0499P)^2^+2.8189P] where P=(Fo^2^+2Fc^2^)/3'
_refine_ls_weighting_scheme calc
_refine_ls_wR_factor_gt 0.0974
_refine_ls_wR_factor_ref 0.1053
_reflns_number_gt 6199
_reflns_number_total 7418
_reflns_threshold_expression >2sigma(I)
_cod_data_source_file om301144h_si_002.cif
_cod_data_source_block compound3
_cod_original_cell_volume 1890.03(11)
_cod_original_sg_symbol_H-M P-1
_cod_database_code 4079997

loop_
_symmetry_equiv_pos_as_xyz
'x, y, z'
'-x, -y, -z'

loop_
_atom_site_label
_atom_site_type_symbol
_atom_site_fract_x
_atom_site_fract_y
_atom_site_fract_z
_atom_site_U_iso_or_equiv
_atom_site_adp_type
_atom_site_occupancy
_atom_site_symmetry_multiplicity
_atom_site_calc_flag
_atom_site_refinement_flags
Mo1 Mo 0.23221(3) 0.87798(3) 0.330766(15) 0.02830(10) Uani 1 1 d .
Ge1 Ge 0.30134(4) 1.03054(3) 0.252033(17) 0.02197(10) Uani 1 1 d .
Si1 Si 0.24399(10) 1.28998(9) 0.22452(5) 0.0231(2) Uani 1 1 d .
O1 O -0.0257(4) 0.9649(4) 0.3159(2) 0.0734(10) Uani 1 1 d .
N1 N 0.3487(3) 1.1946(3) 0.22018(13) 0.0194(5) Uani 1 1 d .
C1 C 0.4772(3) 1.2401(3) 0.19538(16) 0.0173(6) Uani 1 1 d .
O2 O 0.4192(4) 1.1192(3) 0.45379(16) 0.0560(8) Uani 1 1 d .
C2 C 0.6116(3) 1.2980(3) 0.24559(16) 0.0192(6) Uani 1 1 d .
C3 C 0.7323(3) 1.3432(3) 0.21817(17) 0.0230(7) Uani 1 1 d .
H3 H 0.8237 1.3828 0.2520 0.028 Uiso 1 1 calc R
C4 C 0.7226(3) 1.3321(3) 0.14335(17) 0.0226(7) Uani 1 1 d .
C5 C 0.5880(3) 1.2679(3) 0.09460(16) 0.0208(6) Uani 1 1 d .
H5 H 0.5801 1.2560 0.0432 0.025 Uiso 1 1 calc R
C6 C 0.4654(3) 1.2210(3) 0.11910(16) 0.0188(6) Uani 1 1 d .
C7 C 0.8522(4) 1.3895(4) 0.11437(18) 0.0300(8) Uani 1 1 d .
H7A H 0.8489 1.4670 0.0891 0.045 Uiso 1 1 calc R
H7B H 0.8540 1.3200 0.0796 0.045 Uiso 1 1 calc R
H7C H 0.9381 1.4190 0.1555 0.045 Uiso 1 1 calc R
C8 C 0.6281(3) 1.3148(3) 0.32867(16) 0.0212(6) Uani 1 1 d .
H8 H 0.5382 1.2488 0.3371 0.025 Uiso 1 1 calc R
C9 C 0.7489(3) 1.2763(3) 0.37046(16) 0.0227(7) Uani 1 1 d .
C10 C 0.7243(4) 1.1408(4) 0.3750(2) 0.0363(8) Uani 1 1 d .
H10 H 0.6321 1.0736 0.3534 0.044 Uiso 1 1 calc R
C11 C 0.8326(4) 1.1031(4) 0.4106(2) 0.0445(10) Uani 1 1 d .
H11 H 0.8142 1.0101 0.4133 0.053 Uiso 1 1 calc R
C12 C 0.9677(4) 1.1990(4) 0.4426(2) 0.0393(9) Uani 1 1 d .
H12 H 1.0423 1.1723 0.4663 0.047 Uiso 1 1 calc R
C13 C 0.9925(4) 1.3328(4) 0.43959(18) 0.0315(8) Uani 1 1 d .
H13 H 1.0844 1.3996 0.4621 0.038 Uiso 1 1 calc R
C14 C 0.8845(3) 1.3716(3) 0.40402(17) 0.0266(7) Uani 1 1 d .
H14 H 0.9033 1.4649 0.4025 0.032 Uiso 1 1 calc R
C15 C 0.6435(3) 1.4547(3) 0.35986(16) 0.0225(7) Uani 1 1 d .
C16 C 0.6289(3) 1.4725(3) 0.43124(17) 0.0252(7) Uani 1 1 d .
H16 H 0.6096 1.3980 0.4584 0.030 Uiso 1 1 calc R
C17 C 0.6421(4) 1.5965(4) 0.46301(18) 0.0310(8) Uani 1 1 d .
H17 H 0.6311 1.6063 0.5115 0.037 Uiso 1 1 calc R
C18 C 0.6711(4) 1.7059(4) 0.4247(2) 0.0338(8) Uani 1 1 d .
H18 H 0.6797 1.7912 0.4463 0.041 Uiso 1 1 calc R
C19 C 0.6875(5) 1.6901(4) 0.3545(2) 0.0395(9) Uani 1 1 d .
H19 H 0.7092 1.7655 0.3280 0.047 Uiso 1 1 calc R
C20 C 0.6726(4) 1.5651(3) 0.32205(18) 0.0320(8) Uani 1 1 d .
H20 H 0.6826 1.5557 0.2733 0.038 Uiso 1 1 calc R
C21 C 0.3196(3) 1.1432(3) 0.06618(16) 0.0203(6) Uani 1 1 d .
H21 H 0.2520 1.1775 0.0822 0.024 Uiso 1 1 calc R
C22 C 0.3141(3) 1.1714(3) -0.01363(16) 0.0211(6) Uani 1 1 d .
C23 C 0.3364(4) 1.3038(4) -0.02880(19) 0.0294(7) Uani 1 1 d .
H23 H 0.3547 1.3727 0.0099 0.035 Uiso 1 1 calc R
C24 C 0.3317(4) 1.3342(4) -0.1002(2) 0.0377(9) Uani 1 1 d .
H24 H 0.3477 1.4240 -0.1102 0.045 Uiso 1 1 calc R
C25 C 0.3038(4) 1.2341(4) -0.1565(2) 0.0426(10) Uani 1 1 d .
H25 H 0.2996 1.2550 -0.2054 0.051 Uiso 1 1 calc R
C26 C 0.2819(4) 1.1038(4) -0.14240(19) 0.0389(9) Uani 1 1 d .
H26 H 0.2631 1.0352 -0.1814 0.047 Uiso 1 1 calc R
C27 C 0.2873(4) 1.0731(4) -0.07088(18) 0.0286(7) Uani 1 1 d .
H27 H 0.2724 0.9832 -0.0613 0.034 Uiso 1 1 calc R
C28 C 0.2670(3) 0.9927(3) 0.07336(15) 0.0201(6) Uani 1 1 d .
C29 C 0.1228(3) 0.9182(3) 0.06563(17) 0.0261(7) Uani 1 1 d .
H29 H 0.0576 0.9623 0.0569 0.031 Uiso 1 1 calc R
C30 C 0.0731(4) 0.7812(4) 0.07052(19) 0.0325(8) Uani 1 1 d .
H30 H -0.0256 0.7320 0.0649 0.039 Uiso 1 1 calc R
C31 C 0.1661(4) 0.7157(3) 0.08346(19) 0.0330(8) Uani 1 1 d .
H31 H 0.1317 0.6214 0.0864 0.040 Uiso 1 1 calc R
C32 C 0.3098(4) 0.7882(4) 0.09215(19) 0.0315(8) Uani 1 1 d .
H32 H 0.3745 0.7437 0.1016 0.038 Uiso 1 1 calc R
C33 C 0.3601(4) 0.9259(3) 0.08716(17) 0.0259(7) Uani 1 1 d .
H33 H 0.4590 0.9748 0.0932 0.031 Uiso 1 1 calc R
C34 C 0.3090(5) 1.4403(4) 0.1761(2) 0.0374(9) Uani 1 1 d .
H34A H 0.4082 1.4963 0.2016 0.056 Uiso 1 1 calc R
H34B H 0.2500 1.4934 0.1763 0.056 Uiso 1 1 calc R
H34C H 0.3029 1.4101 0.1251 0.056 Uiso 1 1 calc R
C35 C 0.0562(4) 1.1807(4) 0.1779(2) 0.0399(9) Uani 1 1 d .
H35A H 0.0428 1.1728 0.1243 0.060 Uiso 1 1 calc R
H35B H -0.0071 1.2207 0.1913 0.060 Uiso 1 1 calc R
H35C H 0.0338 1.0907 0.1935 0.060 Uiso 1 1 calc R
C36 C 0.2550(4) 1.3407(4) 0.32175(18) 0.0310(8) Uani 1 1 d .
H36A H 0.2336 1.2608 0.3475 0.046 Uiso 1 1 calc R
H36B H 0.1860 1.3821 0.3234 0.046 Uiso 1 1 calc R
H36C H 0.3513 1.4060 0.3459 0.046 Uiso 1 1 calc R
C37 C 0.1627(6) 0.6516(4) 0.2856(3) 0.0584(13) Uani 1 1 d D
H37 H 0.1237 0.6206 0.2342 0.070 Uiso 1 1 calc R
C38 C 0.0836(5) 0.6614(5) 0.3330(3) 0.0790(17) Uani 1 1 d DU
H38 H -0.0161 0.6398 0.3213 0.095 Uiso 1 1 calc R
C39 C 0.1846(5) 0.7120(4) 0.4053(2) 0.0578(13) Uani 1 1 d D
H39 H 0.1675 0.7320 0.4512 0.069 Uiso 1 1 calc R
C40 C 0.3111(5) 0.7234(4) 0.3903(3) 0.0587(13) Uani 1 1 d D
H40 H 0.3988 0.7523 0.4271 0.070 Uiso 1 1 calc R
C41 C 0.2991(8) 0.6903(5) 0.3193(3) 0.0760(17) Uani 1 1 d D
H41 H 0.3736 0.6938 0.2974 0.091 Uiso 1 1 calc R
C42 C 0.0752(5) 0.9384(4) 0.3217(2) 0.0485(11) Uani 1 1 d .
C43 C 0.3490(5) 1.0314(4) 0.4066(2) 0.0388(9) Uani 1 1 d .

loop_
_atom_site_aniso_label
_atom_site_aniso_U_11
_atom_site_aniso_U_22
_atom_site_aniso_U_33
_atom_site_aniso_U_23
_atom_site_aniso_U_13
_atom_site_aniso_U_12
Mo1 0.03486(19) 0.01982(16) 0.02105(16) 0.00402(11) 0.00747(12) -0.00012(13)
Ge1 0.02199(19) 0.01945(18) 0.02083(18) 0.00430(13) 0.00682(13) 0.00294(14)
Si1 0.0238(5) 0.0251(5) 0.0219(4) 0.0038(3) 0.0075(3) 0.0100(4)
O1 0.052(2) 0.081(3) 0.092(3) 0.000(2) 0.0351(19) 0.024(2)
N1 0.0171(13) 0.0205(13) 0.0187(13) 0.0030(10) 0.0066(10) 0.0040(11)
C1 0.0183(15) 0.0136(14) 0.0186(15) 0.0040(11) 0.0066(12) 0.0033(12)
O2 0.067(2) 0.0417(17) 0.0372(16) -0.0150(13) 0.0139(15) -0.0025(15)
C2 0.0206(16) 0.0173(14) 0.0159(15) 0.0012(11) 0.0055(12) 0.0027(13)
C3 0.0167(15) 0.0237(16) 0.0217(16) 0.0013(13) 0.0031(12) 0.0014(13)
C4 0.0213(16) 0.0218(16) 0.0233(16) 0.0041(13) 0.0091(13) 0.0045(13)
C5 0.0221(16) 0.0237(16) 0.0156(15) 0.0032(12) 0.0064(12) 0.0066(13)
C6 0.0217(16) 0.0164(14) 0.0174(15) 0.0027(11) 0.0044(12) 0.0067(13)
C7 0.0229(17) 0.038(2) 0.0263(17) 0.0047(15) 0.0118(14) 0.0049(15)
C8 0.0185(15) 0.0220(15) 0.0156(15) 0.0021(12) 0.0047(12) -0.0008(13)
C9 0.0227(16) 0.0263(17) 0.0152(15) 0.0043(12) 0.0055(12) 0.0047(14)
C10 0.0284(19) 0.0258(18) 0.045(2) 0.0002(16) 0.0022(16) 0.0039(16)
C11 0.041(2) 0.028(2) 0.060(3) 0.0046(18) 0.0066(19) 0.0126(18)
C12 0.031(2) 0.048(2) 0.039(2) 0.0049(18) 0.0024(16) 0.0181(19)
C13 0.0232(18) 0.038(2) 0.0257(18) -0.0004(15) 0.0032(14) 0.0049(16)
C14 0.0249(17) 0.0259(17) 0.0223(16) 0.0022(13) 0.0077(13) 0.0015(14)
C15 0.0167(15) 0.0252(16) 0.0179(15) 0.0000(12) 0.0031(12) 0.0004(13)
C16 0.0214(16) 0.0313(18) 0.0192(16) 0.0041(13) 0.0066(12) 0.0052(14)
C17 0.0251(18) 0.042(2) 0.0212(17) -0.0035(15) 0.0071(13) 0.0072(16)
C18 0.037(2) 0.0276(18) 0.034(2) -0.0045(15) 0.0125(16) 0.0080(16)
C19 0.056(3) 0.0285(19) 0.035(2) 0.0054(16) 0.0204(18) 0.0128(19)
C20 0.044(2) 0.0283(18) 0.0203(17) 0.0029(14) 0.0140(15) 0.0073(17)
C21 0.0218(16) 0.0217(15) 0.0149(14) 0.0030(12) 0.0051(12) 0.0052(13)
C22 0.0158(15) 0.0278(17) 0.0163(15) 0.0068(12) 0.0037(11) 0.0045(13)
C23 0.0315(19) 0.0327(19) 0.0264(17) 0.0092(14) 0.0083(14) 0.0142(16)
C24 0.043(2) 0.038(2) 0.034(2) 0.0200(17) 0.0107(17) 0.0155(18)
C25 0.047(2) 0.052(2) 0.0210(18) 0.0150(17) 0.0066(16) 0.010(2)
C26 0.043(2) 0.040(2) 0.0194(17) 0.0007(15) 0.0072(15) 0.0001(18)
C27 0.0285(18) 0.0284(18) 0.0208(16) 0.0046(13) 0.0046(13) 0.0029(15)
C28 0.0214(16) 0.0229(16) 0.0120(14) 0.0031(12) 0.0034(11) 0.0044(13)
C29 0.0235(17) 0.0284(17) 0.0234(16) 0.0049(13) 0.0050(13) 0.0069(14)
C30 0.0251(18) 0.0316(19) 0.0274(18) 0.0049(15) 0.0047(14) -0.0031(15)
C31 0.043(2) 0.0206(17) 0.0267(18) 0.0064(14) 0.0091(15) 0.0016(16)
C32 0.040(2) 0.0280(18) 0.0287(18) 0.0053(14) 0.0094(15) 0.0152(17)
C33 0.0272(18) 0.0243(17) 0.0239(17) 0.0022(13) 0.0077(13) 0.0066(14)
C34 0.055(3) 0.0296(19) 0.038(2) 0.0101(16) 0.0214(18) 0.0224(19)
C35 0.028(2) 0.042(2) 0.049(2) 0.0008(18) 0.0028(17) 0.0175(18)
C36 0.0325(19) 0.037(2) 0.0283(18) 0.0045(15) 0.0141(15) 0.0157(17)
C37 0.079(4) 0.032(2) 0.051(3) 0.005(2) 0.004(3) 0.014(2)
C38 0.044(3) 0.042(3) 0.135(5) 0.040(3) 0.019(3) -0.004(2)
C39 0.099(4) 0.047(3) 0.040(2) 0.031(2) 0.043(3) 0.026(3)
C40 0.068(3) 0.035(2) 0.069(3) 0.016(2) 0.012(3) 0.017(2)
C41 0.115(5) 0.044(3) 0.073(4) 0.009(3) 0.032(4) 0.031(3)
C42 0.038(2) 0.047(2) 0.057(3) 0.001(2) 0.027(2) 0.006(2)
C43 0.051(2) 0.033(2) 0.029(2) 0.0050(16) 0.0184(17) 0.0074(19)

loop_
_atom_type_symbol
_atom_type_description
_atom_type_scat_dispersion_real
_atom_type_scat_dispersion_imag
_atom_type_scat_source
C C 0.0033 0.0016 'International Tables Vol C Tables 4.2.6.8 and 6.1.1.4'
H H 0.0000 0.0000 'International Tables Vol C Tables 4.2.6.8 and 6.1.1.4'
N N 0.0061 0.0033 'International Tables Vol C Tables 4.2.6.8 and 6.1.1.4'
Si Si 0.0817 0.0704 'International Tables Vol C Tables 4.2.6.8 and 6.1.1.4'
Ge Ge 0.1547 1.8001 'International Tables Vol C Tables 4.2.6.8 and 6.1.1.4'
Mo Mo -1.6832 0.6857 'International Tables Vol C Tables 4.2.6.8 and 6.1.1.4'
O O 0.0106 0.0060 'International Tables Vol C Tables 4.2.6.8 and 6.1.1.4'

loop_
_geom_angle_atom_site_label_1
_geom_angle_atom_site_label_2
_geom_angle_atom_site_label_3
_geom_angle
C43 Mo1 C42 88.87(18)
C43 Mo1 Ge1 83.73(11)
C42 Mo1 Ge1 84.06(13)
C43 Mo1 C38 133.70(18)
C42 Mo1 C38 90.64(19)
Ge1 Mo1 C38 142.20(15)
C43 Mo1 C39 98.63(16)
C42 Mo1 C39 103.83(18)
Ge1 Mo1 C39 171.76(12)
C38 Mo1 C39 37.14(15)
C43 Mo1 C40 95.64(17)
C42 Mo1 C40 138.52(18)
Ge1 Mo1 C40 137.41(12)
C38 Mo1 C40 57.25(18)
C39 Mo1 C40 34.71(14)
C43 Mo1 C37 149.79(17)
C42 Mo1 C37 114.2(2)
Ge1 Mo1 C37 116.39(12)
C38 Mo1 C37 34.63(15)
C39 Mo1 C37 58.42(16)
C40 Mo1 C37 54.19(17)
C43 Mo1 C41 120.3(2)
C42 Mo1 C41 146.2(2)
Ge1 Mo1 C41 113.83(14)
C38 Mo1 C41 57.3(2)
C39 Mo1 C41 58.16(18)
C40 Mo1 C41 32.89(14)
C37 Mo1 C41 32.58(19)
N1 Ge1 Mo1 155.81(8)
N1 Si1 C36 110.28(14)
N1 Si1 C35 107.78(15)
C36 Si1 C35 108.33(18)
N1 Si1 C34 107.97(15)
C36 Si1 C34 111.49(17)
C35 Si1 C34 110.92(19)
C1 N1 Si1 124.5(2)
C1 N1 Ge1 115.63(19)
Si1 N1 Ge1 119.84(14)
C2 C1 C6 120.1(3)
C2 C1 N1 121.2(3)
C6 C1 N1 118.6(3)
C3 C2 C1 118.6(3)
C3 C2 C8 120.0(3)
C1 C2 C8 121.4(3)
C4 C3 C2 122.1(3)
C3 C4 C5 118.1(3)
C3 C4 C7 121.6(3)
C5 C4 C7 120.3(3)
C6 C5 C4 121.8(3)
C5 C6 C1 119.0(3)
C5 C6 C21 121.6(3)
C1 C6 C21 119.3(3)
C15 C8 C2 113.5(2)
C15 C8 C9 111.6(2)
C2 C8 C9 111.4(3)
C14 C9 C10 117.9(3)
C14 C9 C8 122.7(3)
C10 C9 C8 119.4(3)
C11 C10 C9 120.5(3)
C10 C11 C12 120.8(4)
C13 C12 C11 119.1(3)
C12 C13 C14 120.4(3)
C13 C14 C9 121.2(3)
C20 C15 C16 117.9(3)
C20 C15 C8 123.9(3)
C16 C15 C8 118.2(3)
C17 C16 C15 121.3(3)
C18 C17 C16 120.3(3)
C17 C18 C19 119.1(3)
C18 C19 C20 120.8(3)
C15 C20 C19 120.7(3)
C6 C21 C28 111.3(2)
C6 C21 C22 112.8(3)
C28 C21 C22 113.0(2)
C27 C22 C23 118.8(3)
C27 C22 C21 123.2(3)
C23 C22 C21 118.0(3)
C24 C23 C22 120.2(3)
C25 C24 C23 119.9(3)
C24 C25 C26 120.5(3)
C25 C26 C27 119.7(4)
C22 C27 C26 120.9(3)
C33 C28 C29 118.2(3)
C33 C28 C21 121.5(3)
C29 C28 C21 120.2(3)
C30 C29 C28 120.9(3)
C31 C30 C29 120.4(3)
C30 C31 C32 119.5(3)
C31 C32 C33 120.3(3)
C32 C33 C28 120.7(3)
C41 C37 C38 112.3(5)
C41 C37 Mo1 75.8(3)
C38 C37 Mo1 71.0(3)
C37 C38 C39 105.6(4)
C37 C38 Mo1 74.4(3)
C39 C38 Mo1 71.7(2)
C40 C39 C38 102.3(4)
C40 C39 Mo1 74.0(2)
C38 C39 Mo1 71.1(2)
C41 C40 C39 113.8(5)
C41 C40 Mo1 75.7(3)
C39 C40 Mo1 71.3(2)
C37 C41 C40 106.0(6)
C37 C41 Mo1 71.6(3)
C40 C41 Mo1 71.4(3)
O1 C42 Mo1 175.0(4)
O2 C43 Mo1 177.2(3)

loop_
_geom_bond_atom_site_label_1
_geom_bond_atom_site_label_2
_geom_bond_distance
Mo1 C43 1.944(4)
Mo1 C42 1.949(5)
Mo1 Ge1 2.2811(4)
Mo1 C38 2.282(4)
Mo1 C39 2.291(4)
Mo1 C40 2.324(4)
Mo1 C37 2.325(4)
Mo1 C41 2.376(5)
Ge1 N1 1.812(2)
Si1 N1 1.760(3)
Si1 C36 1.851(3)
Si1 C35 1.856(4)
Si1 C34 1.867(4)
O1 C42 1.171(5)
N1 C1 1.443(4)
C1 C2 1.401(4)
C1 C6 1.410(4)
O2 C43 1.159(5)
C2 C3 1.399(4)
C2 C8 1.527(4)
C3 C4 1.383(4)
C4 C5 1.395(4)
C4 C7 1.504(4)
C5 C6 1.386(4)
C6 C21 1.523(4)
C8 C15 1.526(4)
C8 C9 1.528(4)
C9 C14 1.390(5)
C9 C10 1.390(5)
C10 C11 1.379(5)
C11 C12 1.384(6)
C12 C13 1.368(5)
C13 C14 1.383(5)
C15 C20 1.380(5)
C15 C16 1.397(4)
C16 C17 1.381(5)
C17 C18 1.375(5)
C18 C19 1.381(5)
C19 C20 1.389(5)
C21 C28 1.526(4)
C21 C22 1.534(4)
C22 C27 1.380(5)
C22 C23 1.404(5)
C23 C24 1.387(5)
C24 C25 1.377(6)
C25 C26 1.377(6)
C26 C27 1.390(5)
C28 C33 1.391(5)
C28 C29 1.394(4)
C29 C30 1.383(5)
C30 C31 1.379(5)
C31 C32 1.382(5)
C32 C33 1.390(5)
C37 C41 1.319(8)
C37 C38 1.372(6)
C38 C39 1.457(6)
C39 C40 1.377(5)
C40 C41 1.331(5)
